data_1100975
loop_
_publ_author_name
'Ruili Sang'
'Li Xu'

_publ_section_title
;

A Series of Single, Double, and Triple Me2biim-Bridged Dinuclear,

Trinuclear, and Polymeric Complexes: Syntheses, Crystal Structures, and

Luminescent Properties

;
_journal_name_full 'Inorganic Chemistry'
_journal_page_first 3731
_journal_page_last 3737
_journal_paper_doi 10.1021/ic048280x
_journal_volume 44
_journal_year 2005
_chemical_formula_sum 'C16 H20 Cl4 N8 Zn2'
_chemical_formula_weight 596.94
_chemical_name_common '[Zn2Cl4(Me2biim)2]'
_space_group_IT_number 60
_symmetry_cell_setting orthorhombic
_symmetry_space_group_name_Hall '-P 2n 2ab'
_symmetry_space_group_name_H-M 'P b c n'
_atom_sites_solution_hydrogens geom
_atom_sites_solution_primary direct
_atom_sites_solution_secondary difmap
_cell_angle_alpha 90.00
_cell_angle_beta 90.00
_cell_angle_gamma 90.00
_cell_formula_units_Z 4
_cell_length_a 11.747(3)
_cell_length_b 13.566(4)
_cell_length_c 14.367(4)
_cell_measurement_reflns_used 4804
_cell_measurement_temperature 293(2)
_cell_measurement_theta_max 27.4835
_cell_measurement_theta_min 3.0043
_cell_volume 2289.5(11)
_computing_structure_refinement 'SHELXL-97 (Sheldrick, 1997)'
_computing_structure_solution 'SHELXS-97 (Sheldrick, 1990)'
_diffrn_ambient_temperature 293(2)
_diffrn_measured_fraction_theta_full 0.999
_diffrn_measured_fraction_theta_max 0.999
_diffrn_radiation_monochromator graphite
_diffrn_radiation_source 'fine-focus sealed tube'
_diffrn_radiation_type MoK\a
_diffrn_radiation_wavelength 0.71073
_diffrn_reflns_av_R_equivalents 0.0375
_diffrn_reflns_av_sigmaI/netI 0.0213
_diffrn_reflns_limit_h_max 15
_diffrn_reflns_limit_h_min -15
_diffrn_reflns_limit_k_max 17
_diffrn_reflns_limit_k_min -14
_diffrn_reflns_limit_l_max 18
_diffrn_reflns_limit_l_min -16
_diffrn_reflns_number 16589
_diffrn_reflns_theta_full 27.48
_diffrn_reflns_theta_max 27.48
_diffrn_reflns_theta_min 3.00
_exptl_absorpt_coefficient_mu 2.583
_exptl_absorpt_correction_T_max 1.0000
_exptl_absorpt_correction_T_min 0.7696
_exptl_absorpt_correction_type multi-scan
_exptl_crystal_colour blue
_exptl_crystal_density_diffrn 1.732
_exptl_crystal_density_method 'not measured'
_exptl_crystal_description prism
_exptl_crystal_F_000 1200
_exptl_crystal_size_max 0.20
_exptl_crystal_size_mid 0.20
_exptl_crystal_size_min 0.20
_refine_diff_density_max 0.899
_refine_diff_density_min -0.517
_refine_diff_density_rms 0.088
_refine_ls_extinction_method none
_refine_ls_goodness_of_fit_ref 1.137
_refine_ls_hydrogen_treatment mixed
_refine_ls_matrix_type full
_refine_ls_number_parameters 136
_refine_ls_number_reflns 2628
_refine_ls_number_restraints 0
_refine_ls_restrained_S_all 1.137
_refine_ls_R_factor_all 0.0453
_refine_ls_R_factor_gt 0.0414
_refine_ls_shift/su_max 0.001
_refine_ls_shift/su_mean 0.000
_refine_ls_structure_factor_coef Fsqd
_refine_ls_weighting_details 'calc w=1/[\s^2^(Fo^2^)+(0.1000P)^2^+0.0000P] where P=(Fo^2^+2Fc^2^)/3'
_refine_ls_weighting_scheme calc
_refine_ls_wR_factor_gt 0.1409
_refine_ls_wR_factor_ref 0.1452
_reflns_number_gt 2479
_reflns_number_total 2628
_reflns_threshold_expression >2sigma(I)
_cod_data_source_file ic048280xsi20041208_095610_2.cif
_cod_data_source_block '[Zn2Cl4(Me2biim)2](2)'
_cod_database_code 1100975

loop_
_symmetry_equiv_pos_as_xyz
'x, y, z'
'-x+1/2, -y+1/2, z+1/2'
'-x, y, -z+1/2'
'x+1/2, -y+1/2, -z'
'-x, -y, -z'
'x-1/2, y-1/2, -z-1/2'
'x, -y, z-1/2'
'-x-1/2, y-1/2, z'

loop_
_atom_site_label
_atom_site_type_symbol
_atom_site_fract_x
_atom_site_fract_y
_atom_site_fract_z
_atom_site_U_iso_or_equiv
_atom_site_adp_type
_atom_site_occupancy
_atom_site_symmetry_multiplicity
_atom_site_calc_flag
_atom_site_refinement_flags
_atom_site_disorder_assembly
_atom_site_disorder_group
Zn Zn 0.70612(3) 0.14367(3) 0.26112(3) 0.01592(17) Uani 1 1 d . . .
Cl1 Cl 0.81157(7) 0.22266(6) 0.15533(6) 0.0291(2) Uani 1 1 d . . .
Cl2 Cl 0.79637(6) 0.06033(6) 0.37429(6) 0.0263(2) Uani 1 1 d . . .
N1 N 0.6069(2) 0.24222(19) 0.32896(17) 0.0167(5) Uani 1 1 d . . .
N2 N 0.4852(2) 0.35913(19) 0.3655(2) 0.0194(6) Uani 1 1 d . . .
N3 N 0.61317(19) 0.04948(18) 0.18255(18) 0.0165(5) Uani 1 1 d . . .
N4 N 0.5085(2) -0.07612(19) 0.13540(17) 0.0170(5) Uani 1 1 d . . .
C1 C 0.5232(2) 0.2996(2) 0.29783(19) 0.0156(6) Uani 1 1 d . . .
C2 C 0.6225(2) 0.2674(2) 0.4209(2) 0.0180(6) Uani 1 1 d . . .
H2A H 0.6759 0.2393 0.4607 0.022 Uiso 1 1 calc R . .
C3 C 0.5476(3) 0.3396(2) 0.4444(2) 0.0197(6) Uani 1 1 d . . .
H3A H 0.5400 0.3698 0.5021 0.024 Uiso 1 1 calc R . .
C4 C 0.3974(3) 0.4348(3) 0.3571(3) 0.0317(8) Uani 1 1 d . . .
H4A H 0.3669 0.4343 0.2951 0.047 Uiso 1 1 calc R . .
H4B H 0.4300 0.4983 0.3699 0.047 Uiso 1 1 calc R . .
H4C H 0.3375 0.4217 0.4009 0.047 Uiso 1 1 calc R . .
C5 C 0.5302(2) -0.0129(2) 0.20517(19) 0.0162(6) Uani 1 1 d . . .
C6 C 0.5819(3) -0.0537(2) 0.0642(2) 0.0202(6) Uani 1 1 d . . .
H6A H 0.5873 -0.0856 0.0070 0.024 Uiso 1 1 calc R . .
C7 C 0.6453(2) 0.0244(2) 0.09347(19) 0.0178(6) Uani 1 1 d . . .
H7A H 0.7014 0.0559 0.0588 0.021 Uiso 1 1 calc R . .
C8 C 0.4213(3) -0.1534(2) 0.1342(2) 0.0259(7) Uani 1 1 d . . .
H8A H 0.3817 -0.1539 0.1926 0.039 Uiso 1 1 calc R . .
H8B H 0.4569 -0.2162 0.1243 0.039 Uiso 1 1 calc R . .
H8C H 0.3683 -0.1406 0.0848 0.039 Uiso 1 1 calc R . .

loop_
_atom_site_aniso_label
_atom_site_aniso_U_11
_atom_site_aniso_U_22
_atom_site_aniso_U_33
_atom_site_aniso_U_23
_atom_site_aniso_U_13
_atom_site_aniso_U_12
Zn 0.0158(2) 0.0184(3) 0.0136(3) 0.00036(13) 0.00134(11) 0.00019(12)
Cl1 0.0359(5) 0.0317(5) 0.0198(4) -0.0006(3) 0.0093(3) -0.0133(3)
Cl2 0.0273(4) 0.0312(5) 0.0204(4) 0.0038(3) -0.0023(3) 0.0093(3)
N1 0.0196(11) 0.0176(12) 0.0130(11) 0.0000(9) -0.0004(9) 0.0004(10)
N2 0.0198(12) 0.0223(14) 0.0161(13) -0.0032(9) -0.0018(10) 0.0034(10)
N3 0.0148(11) 0.0191(12) 0.0155(12) -0.0004(9) 0.0007(9) 0.0024(9)
N4 0.0157(12) 0.0182(13) 0.0170(12) -0.0004(10) -0.0026(9) 0.0020(9)
C1 0.0163(12) 0.0166(14) 0.0139(14) 0.0009(11) 0.0013(11) -0.0028(11)
C2 0.0227(14) 0.0182(14) 0.0132(13) 0.0010(11) -0.0036(11) -0.0027(11)
C3 0.0236(15) 0.0222(15) 0.0133(14) -0.0030(11) -0.0027(11) -0.0006(12)
C4 0.0345(19) 0.0348(19) 0.0257(17) -0.0089(14) -0.0053(14) 0.0157(15)
C5 0.0147(12) 0.0181(14) 0.0158(14) -0.0006(11) -0.0006(11) 0.0030(11)
C6 0.0221(14) 0.0237(16) 0.0149(14) -0.0037(12) -0.0015(12) 0.0064(12)
C7 0.0152(12) 0.0219(15) 0.0164(14) 0.0007(11) 0.0020(10) 0.0044(11)
C8 0.0296(17) 0.0251(16) 0.0231(17) -0.0049(13) -0.0005(14) -0.0071(13)

loop_
_atom_type_symbol
_atom_type_description
_atom_type_scat_dispersion_real
_atom_type_scat_dispersion_imag
_atom_type_scat_source
C C 0.0033 0.0016 'International Tables Vol C Tables 4.2.6.8 and 6.1.1.4'
H H 0.0000 0.0000 'International Tables Vol C Tables 4.2.6.8 and 6.1.1.4'
N N 0.0061 0.0033 'International Tables Vol C Tables 4.2.6.8 and 6.1.1.4'
Cl Cl 0.1484 0.1585 'International Tables Vol C Tables 4.2.6.8 and 6.1.1.4'
Zn Zn 0.2839 1.4301 'International Tables Vol C Tables 4.2.6.8 and 6.1.1.4'

loop_
_geom_angle_atom_site_label_1
_geom_angle_atom_site_label_2
_geom_angle_atom_site_label_3
_geom_angle
_geom_angle_site_symmetry_1
_geom_angle_site_symmetry_3
_geom_angle_publ_flag
N1 Zn N3 112.02(10) . . ?
N1 Zn Cl1 109.27(8) . . ?
N3 Zn Cl1 102.85(8) . . ?
N1 Zn Cl2 104.81(7) . . ?
N3 Zn Cl2 109.90(8) . . ?
Cl1 Zn Cl2 118.17(4) . . ?
C1 N1 C2 106.0(2) . . ?
C1 N1 Zn 130.5(2) . . ?
C2 N1 Zn 123.32(19) . . ?
C1 N2 C3 107.7(3) . . ?
C1 N2 C4 126.8(3) . . ?
C3 N2 C4 125.4(3) . . ?
C5 N3 C7 105.7(2) . . ?
C5 N3 Zn 131.3(2) . . ?
C7 N3 Zn 121.77(19) . . ?
C5 N4 C6 107.2(2) . . ?
C5 N4 C8 126.7(2) . . ?
C6 N4 C8 126.1(3) . . ?
N1 C1 N2 110.8(2) . . ?
N1 C1 C1 125.7(3) . 3_655 ?
N2 C1 C1 123.5(3) . 3_655 ?
C3 C2 N1 109.3(3) . . ?
C2 C3 N2 106.2(3) . . ?
N3 C5 N4 111.3(2) . . ?
N3 C5 C5 124.6(2) . 3_655 ?
N4 C5 C5 124.2(2) . 3_655 ?
C7 C6 N4 106.6(3) . . ?
C6 C7 N3 109.3(3) . . ?

loop_
_geom_bond_atom_site_label_1
_geom_bond_atom_site_label_2
_geom_bond_distance
_geom_bond_site_symmetry_2
_geom_bond_publ_flag
Zn N1 2.024(2) . ?
Zn N3 2.025(3) . ?
Zn Cl1 2.2344(9) . ?
Zn Cl2 2.2463(9) . ?
N1 C1 1.332(4) . ?
N1 C2 1.376(4) . ?
N2 C1 1.340(4) . ?
N2 C3 1.375(4) . ?
N2 C4 1.460(4) . ?
N3 C5 1.330(4) . ?
N3 C7 1.377(4) . ?
N4 C5 1.344(4) . ?
N4 C6 1.373(4) . ?
N4 C8 1.465(4) . ?
C1 C1 1.478(5) 3_655 ?
C2 C3 1.360(4) . ?
C5 C5 1.471(5) 3_655 ?
C6 C7 1.361(4) . ?
